data_4342886
loop_
_publ_author_name
'Chorazy, Szymon'
'Arczynski, Miros\/law'
'Nakabayashi, Koji'
'Sieklucka, Barbara'
'Ohkoshi, Shin-Ichi'

_publ_section_title
;
 Visible to Near-Infrared Emission from
 Ln(III)(Bis-oxazoline)-[Mo(V)(CN)8] (Ln = Ce-Yb) Magnetic Coordination
 Polymers Showing Unusual Lanthanide-Dependent Sliding of Cyanido-Bridged
 Layers.
;
_journal_issue 10
_journal_name_full 'Inorganic chemistry'
_journal_page_first 4724
_journal_page_last 4736
_journal_paper_doi 10.1021/acs.inorgchem.5b00040
_journal_volume 54
_journal_year 2015
_chemical_formula_sum 'C25 H8 Mo N14 O5 Tm'
_chemical_formula_weight 849.32
_chemical_name_systematic
;
 ?
;
_space_group_IT_number 14
_symmetry_cell_setting monoclinic
_symmetry_space_group_name_Hall '-P 2yn'
_symmetry_space_group_name_H-M 'P 1 21/n 1'
_atom_sites_solution_hydrogens geom
_atom_sites_solution_primary direct
_atom_sites_solution_secondary difmap
_audit_conform_dict_location ftp://ftp.iucr.org/pub/cif_core.dic
_audit_conform_dict_name cif_core.dic
_audit_conform_dict_version 2.4
_audit_creation_date 2014-10-12T01:09:05-00:00
_audit_creation_method 'WinGX routine CIF_UPDATE'
_cell_angle_alpha 90
_cell_angle_beta 97.9100(10)
_cell_angle_gamma 90
_cell_formula_units_Z 4
_cell_length_a 10.4248(2)
_cell_length_b 19.1340(4)
_cell_length_c 17.5382(4)
_cell_measurement_temperature 210(2)
_cell_volume 3465.03(13)
_computing_structure_refinement 'SHELXL-97 (Sheldrick, 1997)'
_computing_structure_solution 'SHELXS-97 (Sheldrick, 1990)'
_diffrn_ambient_temperature 210(2)
_diffrn_measured_fraction_theta_full 0.996
_diffrn_measured_fraction_theta_max 0.996
_diffrn_measurement_device_type 'Rigaku R-AXIS RAPID'
_diffrn_measurement_method \w
_diffrn_radiation_monochromator graphite
_diffrn_radiation_type MoK\a
_diffrn_radiation_wavelength 0.71075
_diffrn_reflns_av_R_equivalents 0.0442
_diffrn_reflns_av_unetI/netI 0.0364
_diffrn_reflns_limit_h_max 13
_diffrn_reflns_limit_h_min -13
_diffrn_reflns_limit_k_max 24
_diffrn_reflns_limit_k_min -24
_diffrn_reflns_limit_l_max 22
_diffrn_reflns_limit_l_min -20
_diffrn_reflns_number 33469
_diffrn_reflns_theta_full 27.46
_diffrn_reflns_theta_max 27.46
_diffrn_reflns_theta_min 3.03
_exptl_absorpt_coefficient_mu 2.959
_exptl_absorpt_correction_T_max 0.6997
_exptl_absorpt_correction_T_min 0.4706
_exptl_absorpt_correction_type multi-scan
_exptl_absorpt_process_details 'ABSCOR (Rigaku, 1995)'
_exptl_crystal_colour yellow
_exptl_crystal_density_diffrn 1.628
_exptl_crystal_density_method 'not measured'
_exptl_crystal_description block
_exptl_crystal_F_000 1628
_exptl_crystal_size_max 0.3
_exptl_crystal_size_mid 0.21
_exptl_crystal_size_min 0.13
_refine_diff_density_max 2.602
_refine_diff_density_min -3.857
_refine_diff_density_rms 0.131
_refine_ls_extinction_method none
_refine_ls_goodness_of_fit_ref 1.085
_refine_ls_hydrogen_treatment constr
_refine_ls_matrix_type full
_refine_ls_number_parameters 487
_refine_ls_number_reflns 7913
_refine_ls_number_restraints 24
_refine_ls_restrained_S_all 1.084
_refine_ls_R_factor_all 0.0781
_refine_ls_R_factor_gt 0.0635
_refine_ls_shift/su_max 0.007
_refine_ls_shift/su_mean 0
_refine_ls_structure_factor_coef Fsqd
_refine_ls_weighting_details 'calc w=1/[\s^2^(Fo^2^)+(0.0257P)^2^+25.2852P] where P=(Fo^2^+2Fc^2^)/3'
_refine_ls_weighting_scheme calc
_refine_ls_wR_factor_gt 0.1285
_refine_ls_wR_factor_ref 0.1364
_reflns_number_gt 6358
_reflns_number_total 7913
_reflns_threshold_expression >2sigma(I)
_cod_data_source_file ic5b00040_si_002.cif
_cod_data_source_block TmMoBox
_cod_depositor_comments 'Adding full bibliography for 4342874--4342887.cif.'
_cod_original_sg_symbol_H-M 'P 21/n'
_cod_database_code 4342886

loop_
_symmetry_equiv_pos_as_xyz
'x, y, z'
'-x+1/2, y+1/2, -z+1/2'
'-x, -y, -z'
'x-1/2, -y-1/2, z-1/2'

loop_
_atom_site_label
_atom_site_type_symbol
_atom_site_fract_x
_atom_site_fract_y
_atom_site_fract_z
_atom_site_U_iso_or_equiv
_atom_site_adp_type
_atom_site_occupancy
_atom_site_symmetry_multiplicity
_atom_site_calc_flag
_atom_site_refinement_flags
_atom_site_disorder_assembly
_atom_site_disorder_group
Tm1 Tm 0.39499(4) 0.372327(18) 0.342711(19) 0.06940(16) Uani 1 1 d . . .
Mo1 Mo 0.70724(6) 0.34421(3) 0.63443(3) 0.05090(18) Uani 1 1 d . . .
O3 O 0.5571(10) 0.2979(5) 0.3337(5) 0.107(3) Uani 1 1 d . . .
O1 O 0.2596(7) 0.3180(4) 0.4123(4) 0.096(2) Uani 1 1 d . A .
O5 O 0.0553(10) 0.4358(4) 0.1650(5) 0.116(3) Uani 1 1 d . . .
O4 O 0.2871(11) 0.4629(4) 0.1036(4) 0.107(3) Uani 1 1 d . A .
N5 N 0.4491(10) 0.2500(6) 0.6516(6) 0.106(3) Uani 1 1 d . . .
N6 N 0.5992(13) 0.4009(5) 0.7915(6) 0.118(4) Uani 1 1 d . . .
N7 N 0.9657(11) 0.4132(6) 0.7350(7) 0.137(5) Uani 1 1 d . . .
N8 N 0.8989(12) 0.3777(9) 0.5027(9) 0.179(7) Uani 1 1 d . . .
N1 N 0.5075(7) 0.3665(3) 0.4739(3) 0.0576(16) Uani 1 1 d . . .
N4 N 0.7603(13) 0.1994(6) 0.5423(6) 0.127(4) Uani 1 1 d . . .
N3 N 0.8153(9) 0.2258(4) 0.7623(4) 0.091(3) Uani 1 1 d . . .
N2 N 0.6690(8) 0.5148(4) 0.6121(4) 0.074(2) Uani 1 1 d . . .
N14 N 0.3960(9) 0.4165(4) 0.2118(4) 0.083(3) Uani 1 1 d . . .
N15 N 0.1761(9) 0.4020(4) 0.2750(4) 0.090(3) Uani 1 1 d . A .
N11 N 0.2128(11) 0.2208(5) 0.4758(6) 0.106(3) Uani 1 1 d . A .
N13 N 0.7359(15) 0.2366(9) 0.3248(8) 0.158(6) Uani 1 1 d . . .
N16 N 0.768(2) 0.0017(14) 0.4128(10) 0.222(11) Uani 1 1 d . . .
C6 C 0.6336(12) 0.3817(4) 0.7356(6) 0.083(3) Uani 1 1 d . . .
C7 C 0.8784(10) 0.3882(6) 0.7005(6) 0.090(3) Uani 1 1 d . . .
C8 C 0.8342(11) 0.3657(8) 0.5510(8) 0.113(5) Uani 1 1 d . . .
C1 C 0.5752(7) 0.3581(4) 0.5301(4) 0.0488(17) Uani 1 1 d . . .
C4 C 0.7413(12) 0.2491(5) 0.5740(5) 0.088(3) Uani 1 1 d . . .
C5 C 0.5408(10) 0.2833(5) 0.6463(5) 0.072(2) Uani 1 1 d . . .
C3 C 0.7772(9) 0.2677(4) 0.7192(4) 0.067(2) Uani 1 1 d . . .
C2 C 0.6831(8) 0.4551(5) 0.6179(4) 0.064(2) Uani 1 1 d . . .
C20 C 0.4976(14) 0.4341(7) 0.1638(6) 0.110(4) Uani 1 1 d . . .
H20A H 0.5454 0.3923 0.1518 0.132 Uiso 1 1 calc R A .
H20B H 0.5588 0.4683 0.1897 0.132 Uiso 1 1 calc R . .
C22 C 0.2885(13) 0.4352(5) 0.1733(5) 0.092(4) Uani 1 1 d . . .
C23 C 0.1710(13) 0.4235(5) 0.2055(6) 0.095(4) Uani 1 1 d . A .
C25 C 0.0441(13) 0.3937(7) 0.2907(8) 0.121(5) Uani 1 1 d . . .
H25B H 0.0279 0.4222 0.3348 0.145 Uiso 1 1 calc R A .
H25A H 0.0252 0.3446 0.3009 0.145 Uiso 1 1 calc R . .
C24 C -0.0365(14) 0.4191(7) 0.2165(8) 0.125(5) Uani 1 1 d . . .
H24A H -0.0961 0.3825 0.1945 0.15 Uiso 1 1 calc R . .
H24B H -0.087 0.4605 0.2265 0.15 Uiso 1 1 calc R . .
C21 C 0.4199(18) 0.4654(7) 0.0904(6) 0.123(5) Uani 1 1 d . A .
H21B H 0.4467 0.5137 0.0826 0.148 Uiso 1 1 calc R . .
H21A H 0.4326 0.4378 0.045 0.148 Uiso 1 1 calc R . .
C11A C 0.1892(15) 0.2873(9) 0.4582(9) 0.082(4) Uani 0.7 1 d P . .
C15A C 0.135(3) 0.1810(15) 0.522(2) 0.193(14) Uani 0.7 1 d PU . .
C14A C 0.328(2) 0.1839(11) 0.4538(12) 0.115(6) Uani 0.7 1 d PU . .
C13 C 0.656(2) 0.2779(10) 0.3584(10) 0.145(6) Uani 1 1 d . . .
C19 C 0.696(3) 0.214(2) 0.2515(19) 0.39(3) Uani 1 1 d . . .
C18 C 0.865(2) 0.2258(14) 0.3602(14) 0.203(10) Uani 1 1 d . . .
C12A C 0.6181(18) 0.4917(9) 0.3916(9) 0.063(4) Uani 0.5 1 d PU A 1
C17A C 0.778(2) 0.5752(13) 0.4371(18) 0.106(9) Uani 0.5 1 d P A 1
C12B C 0.693(2) 0.4474(12) 0.3814(14) 0.092(6) Uani 0.5 1 d PU A 1
C26 C 0.681(3) 0.0389(13) 0.4228(9) 0.165(9) Uani 1 1 d . . .
C27 C 0.5695(19) 0.0778(10) 0.4379(9) 0.153(7) Uani 1 1 d . . .
C17B C 0.863(3) 0.525(2) 0.4474(17) 0.143(14) Uani 0.5 1 d P A 1
C16B C 0.791(4) 0.496(3) 0.327(2) 0.22(3) Uani 0.5 1 d P A 1
C15B C 0.242(9) 0.138(3) 0.505(4) 0.20(3) Uani 0.3 1 d PU A .
C14B C 0.132(5) 0.254(4) 0.531(4) 0.17(2) Uani 0.3 1 d PU A .
C11B C 0.295(10) 0.243(3) 0.424(3) 0.22(4) Uani 0.3 1 d P A .
N12B N 0.745(3) 0.5110(16) 0.3971(16) 0.076(7) Uani 0.5 1 d PU A 1
N12A N 0.712(3) 0.5282(17) 0.3722(16) 0.075(7) Uani 0.5 1 d PU A 1
O2B O 0.592(2) 0.4355(11) 0.3361(13) 0.063(5) Uani 0.5 1 d PU A 1
O2A O 0.554(2) 0.4513(12) 0.3509(13) 0.057(5) Uani 0.5 1 d PU A 1
C16A C 0.693(3) 0.5671(16) 0.327(4) 0.22(3) Uani 0.5 1 d P A 1

loop_
_atom_site_aniso_label
_atom_site_aniso_U_11
_atom_site_aniso_U_22
_atom_site_aniso_U_33
_atom_site_aniso_U_23
_atom_site_aniso_U_13
_atom_site_aniso_U_12
Tm1 0.1048(3) 0.0503(2) 0.04061(19) 0.01602(14) -0.03450(18) -0.0377(2)
Mo1 0.0555(4) 0.0516(4) 0.0388(3) 0.0028(2) -0.0178(3) 0.0001(3)
O3 0.128(7) 0.097(6) 0.089(6) -0.029(5) -0.010(5) -0.021(5)
O1 0.108(5) 0.096(5) 0.071(4) 0.028(4) -0.031(4) -0.060(4)
O5 0.156(8) 0.083(5) 0.085(5) 0.022(4) -0.075(5) -0.032(5)
O4 0.182(9) 0.079(5) 0.046(4) 0.023(3) -0.030(5) -0.008(6)
N5 0.097(7) 0.123(8) 0.096(7) 0.038(6) 0.009(5) -0.024(6)
N6 0.204(12) 0.073(6) 0.088(7) -0.003(5) 0.053(8) 0.010(7)
N7 0.126(8) 0.107(8) 0.148(9) 0.007(7) -0.094(8) -0.030(7)
N8 0.109(9) 0.265(18) 0.179(13) -0.102(12) 0.077(9) -0.102(10)
N1 0.072(4) 0.054(4) 0.041(3) 0.014(3) -0.014(3) -0.017(3)
N4 0.206(13) 0.095(7) 0.073(6) -0.021(5) -0.006(7) 0.024(8)
N3 0.134(7) 0.055(4) 0.065(5) -0.010(3) -0.048(5) 0.030(4)
N2 0.103(6) 0.053(4) 0.055(4) 0.014(3) -0.033(4) -0.027(4)
N14 0.137(7) 0.061(4) 0.041(4) 0.016(3) -0.020(4) -0.015(5)
N15 0.124(7) 0.062(4) 0.067(5) 0.016(4) -0.044(5) -0.041(5)
N11 0.137(9) 0.096(7) 0.086(6) 0.033(5) 0.016(6) -0.036(7)
N13 0.139(12) 0.220(16) 0.135(11) -0.056(11) 0.083(10) -0.025(11)
N16 0.196(19) 0.35(3) 0.103(11) -0.108(14) -0.035(11) 0.036(18)
C6 0.133(9) 0.046(5) 0.069(6) 0.013(4) 0.009(6) 0.012(5)
C7 0.087(7) 0.088(7) 0.082(7) 0.006(5) -0.039(6) -0.011(6)
C8 0.061(6) 0.158(12) 0.119(10) -0.061(9) 0.009(6) -0.046(7)
C1 0.054(4) 0.049(4) 0.039(4) 0.008(3) -0.010(3) -0.011(3)
C4 0.127(9) 0.073(6) 0.054(5) -0.012(5) -0.018(5) 0.009(6)
C5 0.075(6) 0.083(6) 0.055(5) 0.026(4) -0.005(4) -0.006(5)
C3 0.089(6) 0.055(4) 0.047(4) -0.011(3) -0.029(4) 0.021(4)
C2 0.078(6) 0.068(5) 0.038(4) 0.008(3) -0.021(4) -0.028(4)
C20 0.171(13) 0.102(9) 0.053(6) 0.026(6) -0.002(7) 0.015(8)
C22 0.159(11) 0.055(5) 0.047(5) 0.015(4) -0.039(6) -0.024(6)
C23 0.143(10) 0.051(5) 0.071(6) 0.018(4) -0.054(7) -0.034(6)
C25 0.119(10) 0.113(10) 0.111(9) 0.034(7) -0.050(8) -0.047(8)
C24 0.139(12) 0.090(9) 0.122(11) 0.015(8) -0.069(9) -0.028(8)
C21 0.226(17) 0.089(8) 0.048(6) 0.021(5) -0.006(9) -0.001(10)
C11A 0.075(9) 0.091(11) 0.074(9) 0.014(8) -0.009(7) -0.023(8)
C15A 0.17(2) 0.16(2) 0.28(4) 0.14(2) 0.11(2) -0.001(17)
C14A 0.106(13) 0.117(15) 0.120(15) 0.008(12) 0.010(11) 0.005(12)
C13 0.154(16) 0.170(17) 0.115(13) -0.006(11) 0.032(12) 0.023(14)
C19 0.26(3) 0.60(6) 0.36(4) -0.37(4) 0.21(3) -0.24(4)
C18 0.119(14) 0.27(3) 0.24(2) -0.02(2) 0.076(16) 0.013(16)
C12A 0.077(9) 0.058(9) 0.046(8) 0.017(7) -0.021(7) -0.039(7)
C17A 0.063(13) 0.088(16) 0.16(3) -0.028(16) 0.012(15) -0.044(12)
C12B 0.107(17) 0.075(10) 0.092(15) -0.001(11) 0.010(13) -0.037(8)
C26 0.20(2) 0.22(2) 0.067(9) -0.054(12) -0.004(12) -0.046(18)
C27 0.170(16) 0.176(16) 0.116(12) -0.055(11) 0.030(11) 0.028(13)
C17B 0.084(17) 0.23(4) 0.12(2) -0.05(2) 0.028(16) -0.10(2)
C16B 0.16(3) 0.31(5) 0.23(4) -0.16(4) 0.16(3) -0.13(3)
C15B 0.32(8) 0.09(3) 0.21(6) 0.08(4) 0.12(6) 0.04(3)
C14B 0.07(3) 0.21(3) 0.22(7) -0.07(5) 0.01(3) 0.04(3)
C11B 0.47(13) 0.09(3) 0.12(4) 0.02(3) 0.12(6) -0.08(5)
N12B 0.084(12) 0.085(16) 0.058(16) -0.003(10) 0.009(11) -0.046(14)
N12A 0.09(2) 0.075(11) 0.064(18) -0.006(11) 0.015(11) -0.038(13)
O2B 0.078(13) 0.068(12) 0.042(9) -0.009(7) 0.008(8) -0.042(9)
O2A 0.072(12) 0.058(9) 0.041(10) -0.002(6) 0.012(7) 0.003(7)
C16A 0.09(2) 0.071(18) 0.50(9) 0.07(3) 0.05(4) -0.018(16)

loop_
_atom_type_symbol
_atom_type_description
_atom_type_scat_dispersion_real
_atom_type_scat_dispersion_imag
_atom_type_scat_source
Tm Tm -0.3139 5.2483 'International Tables Vol C Tables 4.2.6.8 and 6.1.1.4'
Mo Mo -1.6832 0.6857 'International Tables Vol C Tables 4.2.6.8 and 6.1.1.4'
C C 0.0033 0.0016 'International Tables Vol C Tables 4.2.6.8 and 6.1.1.4'
H H 0 0 'International Tables Vol C Tables 4.2.6.8 and 6.1.1.4'
N N 0.0061 0.0033 'International Tables Vol C Tables 4.2.6.8 and 6.1.1.4'
O O 0.0106 0.006 'International Tables Vol C Tables 4.2.6.8 and 6.1.1.4'

loop_
_geom_angle_atom_site_label_1
_geom_angle_atom_site_label_2
_geom_angle_atom_site_label_3
_geom_angle
_geom_angle_site_symmetry_1
_geom_angle_site_symmetry_3
O3 Tm1 O1 106.3(3) . .
O3 Tm1 O2A 82.8(5) . .
O1 Tm1 O2A 142.7(5) . .
O3 Tm1 O2B 69.9(6) . .
O1 Tm1 O2B 150.0(6) . .
O2A Tm1 O2B 14.0(6) . .
O3 Tm1 N3 70.6(3) . 4_565
O1 Tm1 N3 76.5(3) . 4_565
O2A Tm1 N3 138.9(5) . 4_565
O2B Tm1 N3 126.1(5) . 4_565
O3 Tm1 N2 146.7(3) . 3_666
O1 Tm1 N2 90.7(3) . 3_666
O2A Tm1 N2 67.1(4) . 3_666
O2B Tm1 N2 81.0(5) . 3_666
N3 Tm1 N2 142.4(3) 4_565 3_666
O3 Tm1 N1 76.5(3) . .
O1 Tm1 N1 73.9(2) . .
O2A Tm1 N1 73.4(7) . .
O2B Tm1 N1 76.4(6) . .
N3 Tm1 N1 126.5(2) 4_565 .
N2 Tm1 N1 81.4(2) 3_666 .
O3 Tm1 N14 93.0(3) . .
O1 Tm1 N14 138.9(3) . .
O2A Tm1 N14 74.2(6) . .
O2B Tm1 N14 70.5(6) . .
N3 Tm1 N14 76.5(2) 4_565 .
N2 Tm1 N14 92.1(3) 3_666 .
N1 Tm1 N14 146.9(3) . .
O3 Tm1 N15 139.9(3) . .
O1 Tm1 N15 76.2(3) . .
O2A Tm1 N15 120.0(6) . .
O2B Tm1 N15 126.6(7) . .
N3 Tm1 N15 71.4(3) 4_565 .
N2 Tm1 N15 71.2(2) 3_666 .
N1 Tm1 N15 138.7(3) . .
N14 Tm1 N15 66.2(3) . .
C5 Mo1 C3 76.2(3) . .
C5 Mo1 C8 139.6(4) . .
C3 Mo1 C8 114.9(5) . .
C5 Mo1 C2 118.2(4) . .
C3 Mo1 C2 142.1(3) . .
C8 Mo1 C2 77.9(5) . .
C5 Mo1 C1 73.5(3) . .
C3 Mo1 C1 142.4(3) . .
C8 Mo1 C1 77.2(4) . .
C2 Mo1 C1 73.4(3) . .
C5 Mo1 C6 73.3(4) . .
C3 Mo1 C6 77.4(3) . .
C8 Mo1 C6 145.4(4) . .
C2 Mo1 C6 74.5(3) . .
C1 Mo1 C6 113.7(4) . .
C5 Mo1 C4 77.1(4) . .
C3 Mo1 C4 72.6(3) . .
C8 Mo1 C4 70.6(5) . .
C2 Mo1 C4 142.1(4) . .
C1 Mo1 C4 79.4(3) . .
C6 Mo1 C4 141.9(4) . .
C5 Mo1 C7 141.9(4) . .
C3 Mo1 C7 73.6(4) . .
C8 Mo1 C7 75.5(4) . .
C2 Mo1 C7 76.1(3) . .
C1 Mo1 C7 142.5(3) . .
C6 Mo1 C7 77.9(5) . .
C4 Mo1 C7 114.3(4) . .
C13 O3 Tm1 148.2(12) . .
C11A O1 C11B 68(3) . .
C11A O1 Tm1 174.7(7) . .
C11B O1 Tm1 111(3) . .
C23 O5 C24 104.9(9) . .
C22 O4 C21 105.8(9) . .
C1 N1 Tm1 168.9(7) . .
C3 N3 Tm1 173.9(7) . 4_666
C2 N2 Tm1 152.8(7) . 3_666
C22 N14 C20 106.3(8) . .
C22 N14 Tm1 118.4(8) . .
C20 N14 Tm1 135.0(6) . .
C23 N15 C25 107.5(9) . .
C23 N15 Tm1 116.3(9) . .
C25 N15 Tm1 135.8(6) . .
C11A N11 C11B 70(3) . .
C11A N11 C15A 122.7(18) . .
C11B N11 C15A 166(3) . .
C11A N11 C14A 121.8(13) . .
C11B N11 C14A 52(3) . .
C15A N11 C14A 115.4(17) . .
C11A N11 C14B 69(3) . .
C11B N11 C14B 137(4) . .
C15A N11 C14B 57(3) . .
C14A N11 C14B 155(3) . .
C11A N11 C15B 176(3) . .
C11B N11 C15B 113(4) . .
C15A N11 C15B 55(2) . .
C14A N11 C15B 61(3) . .
C14B N11 C15B 107(4) . .
C13 N13 C19 118(2) . .
C13 N13 C18 120.1(17) . .
C19 N13 C18 120.8(19) . .
N6 C6 Mo1 177.0(11) . .
N7 C7 Mo1 177.8(11) . .
N8 C8 Mo1 176.9(13) . .
N1 C1 Mo1 178.2(7) . .
N4 C4 Mo1 179.4(13) . .
N5 C5 Mo1 179.0(8) . .
N3 C3 Mo1 177.7(8) . .
N2 C2 Mo1 177.2(8) . .
N14 C20 C21 103.2(11) . .
N14 C20 H20A 111.1 . .
C21 C20 H20A 111.1 . .
N14 C20 H20B 111.1 . .
C21 C20 H20B 111.1 . .
H20A C20 H20B 109.1 . .
N14 C22 O4 119.7(13) . .
N14 C22 C23 118.9(8) . .
O4 C22 C23 121.4(10) . .
N15 C23 O5 118.6(13) . .
N15 C23 C22 119.9(10) . .
O5 C23 C22 121.4(10) . .
N15 C25 C24 103.3(11) . .
N15 C25 H25B 111.1 . .
C24 C25 H25B 111.1 . .
N15 C25 H25A 111.1 . .
C24 C25 H25A 111.1 . .
H25B C25 H25A 109.1 . .
O5 C24 C25 105.6(11) . .
O5 C24 H24A 110.6 . .
C25 C24 H24A 110.6 . .
O5 C24 H24B 110.6 . .
C25 C24 H24B 110.6 . .
H24A C24 H24B 108.7 . .
O4 C21 C20 105.0(10) . .
O4 C21 H21B 110.7 . .
C20 C21 H21B 110.7 . .
O4 C21 H21A 110.7 . .
C20 C21 H21A 110.7 . .
H21B C21 H21A 108.8 . .
O1 C11A N11 118.3(16) . .
O1 C11A C11B 61.4(17) . .
N11 C11A C11B 56.9(17) . .
O1 C11A C14B 165(2) . .
N11 C11A C14B 61(2) . .
C11B C11A C14B 117(3) . .
C14B C15A N11 64(3) . .
C14B C15A C15B 128(4) . .
N11 C15A C15B 71(2) . .
C11B C14A N11 60(4) . .
C11B C14A C15B 125(5) . .
N11 C14A C15B 65(3) . .
O3 C13 N13 128.4(19) . .
O2A C12A C12B 76.9(18) . .
O2A C12A N12A 125(2) . .
C12B C12A N12A 79(2) . .
O2A C12A N12B 132(2) . .
C12B C12A N12B 63(2) . .
C12B C12A O2B 55.7(16) . .
N12A C12A O2B 108(2) . .
N12B C12A O2B 110(2) . .
C17B C17A N12B 63(2) . .
C17B C17A N12A 84(2) . .
C17B C17A C16A 106(2) . .
N12B C17A C16A 54.7(14) . .
C12A C12B O2B 73.0(19) . .
C12A C12B N12B 65(2) . .
O2B C12B N12B 125(3) . .
C12A C12B O2A 51.8(15) . .
N12B C12B O2A 112(2) . .
C12A C12B N12A 53.4(19) . .
O2B C12B N12A 103(2) . .
O2A C12B N12A 92(2) . .
C12A C12B C16B 98(2) . .
O2B C12B C16B 105(2) . .
N12B C12B C16B 52(2) . .
O2A C12B C16B 113(2) . .
N12A C12B C16B 48(2) . .
N16 C26 C27 174(3) . .
C17A C17B N12B 63(2) . .
C17A C17B N12A 53.0(19) . .
N12B C16B C16A 64(3) . .
N12A C16B C12B 58.9(18) . .
N12B C16B C12B 48.9(17) . .
C16A C16B C12B 92(2) . .
C15A C15B C14A 108(3) . .
C15A C15B N11 54(2) . .
C14A C15B N11 53.8(16) . .
C15A C14B N11 59(2) . .
C15A C14B C11A 106(4) . .
N11 C14B C11A 50(2) . .
C14A C11B N11 67(2) . .
C14A C11B O1 164(5) . .
N11 C11B O1 103(6) . .
C14A C11B C11A 119(4) . .
N11 C11B C11A 53(3) . .
O1 C11B C11A 50(3) . .
N12A N12B C12A 69(6) . .
N12A N12B C12B 99(6) . .
C12A N12B C12B 51.8(16) . .
N12A N12B C16B 73(7) . .
C12A N12B C16B 109(2) . .
C12B N12B C16B 79(3) . .
N12A N12B C17A 88(6) . .
C12A N12B C17A 115(3) . .
C12B N12B C17A 160(3) . .
C16B N12B C17A 121(3) . .
N12A N12B C17B 134(6) . .
C12A N12B C17B 146(3) . .
C12B N12B C17B 125(3) . .
C16B N12B C17B 102(3) . .
C17A N12B C17B 54.5(19) . .
C12A N12B C16A 85(2) . .
C12B N12B C16A 111(2) . .
C16B N12B C16A 67(3) . .
C17A N12B C16A 81(2) . .
C17B N12B C16A 120(3) . .
N12B N12A C16A 156(7) . .
N12B N12A C12A 84(6) . .
C16A N12A C12A 120(3) . .
N12B N12A C16B 81(8) . .
C16A N12A C16B 87(4) . .
C12A N12A C16B 117(3) . .
N12B N12A C17A 69(5) . .
C16A N12A C17A 99(4) . .
C12A N12A C17A 114(3) . .
C16B N12A C17A 116(3) . .
N12B N12A C12B 58(5) . .
C16A N12A C12B 138(4) . .
C12A N12A C12B 47.8(15) . .
C16B N12A C12B 73(3) . .
C17A N12A C12B 123(2) . .
C16A N12A C17B 125(3) . .
C12A N12A C17B 112.5(19) . .
C16B N12A C17B 83(3) . .
C12B N12A C17B 90(2) . .
O2A O2B C12B 101(5) . .
O2A O2B C12A 53(4) . .
C12B O2B C12A 51.3(14) . .
O2A O2B Tm1 67(4) . .
C12B O2B Tm1 135.6(19) . .
C12A O2B Tm1 115.1(13) . .
O2B O2A C12A 104(5) . .
O2B O2A C12B 56(4) . .
C12A O2A C12B 51.2(15) . .
O2B O2A Tm1 99(4) . .
C12A O2A Tm1 145.8(17) . .
C12B O2A Tm1 132.3(17) . .
N12A C16A C16B 53(3) . .
N12B C16A C16B 49(2) . .
N12A C16A C17A 49(3) . .
N12B C16A C17A 45(2) . .
C16B C16A C17A 83(3) . .

loop_
_geom_bond_atom_site_label_1
_geom_bond_atom_site_label_2
_geom_bond_distance
_geom_bond_site_symmetry_2
Tm1 O3 2.232(11) .
Tm1 O1 2.244(7) .
Tm1 O2A 2.23(3) .
Tm1 O2B 2.40(2) .
Tm1 N3 2.424(7) 4_565
Tm1 N2 2.425(8) 3_666
Tm1 N1 2.437(6) .
Tm1 N14 2.448(7) .
Tm1 N15 2.489(9) .
Mo1 C5 2.124(10) .
Mo1 C3 2.142(8) .
Mo1 C8 2.143(14) .
Mo1 C2 2.151(9) .
Mo1 C1 2.150(6) .
Mo1 C6 2.152(11) .
Mo1 C4 2.159(10) .
Mo1 C7 2.160(9) .
O3 C13 1.130(18) .
O1 C11A 1.302(17) .
O1 C11B 1.49(7) .
O5 C23 1.334(12) .
O5 C24 1.441(17) .
O4 C22 1.331(11) .
O4 C21 1.435(16) .
N5 C5 1.164(12) .
N6 C6 1.150(12) .
N7 C7 1.129(11) .
N8 C8 1.175(16) .
N1 C1 1.141(8) .
N4 C4 1.133(12) .
N3 C3 1.136(10) .
N3 Tm1 2.424(7) 4_666
N2 C2 1.156(10) .
N2 Tm1 2.425(8) 3_666
N14 C22 1.277(13) .
N14 C20 1.480(15) .
N15 C23 1.281(12) .
N15 C25 1.448(16) .
N11 C11A 1.323(18) .
N11 C11B 1.40(6) .
N11 C15A 1.44(2) .
N11 C14A 1.49(2) .
N11 C14B 1.51(6) .
N11 C15B 1.67(5) .
N13 C13 1.34(2) .
N13 C19 1.36(3) .
N13 C18 1.42(2) .
N16 C26 1.19(3) .
C20 C21 1.545(14) .
C20 H20A 0.98 .
C20 H20B 0.98 .
C22 C23 1.435(17) .
C25 C24 1.528(15) .
C12A O2A 1.19(3) .
C12A C12B 1.18(3) .
C12A N12A 1.28(3) .
C12A N12B 1.37(4) .
C12A O2B 1.45(2) .
C17A C17B 1.31(4) .
C17A N12B 1.43(4) .
C17A N12A 1.54(4) .
C17A C16A 2.01(7) .
C12B O2B 1.25(3) .
C12B N12B 1.34(3) .
C12B O2A 1.48(3) .
C12B N12A 1.57(4) .
C12B C16B 1.75(4) .
C26 C27 1.43(3) .

loop_
_geom_torsion_atom_site_label_1
_geom_torsion_atom_site_label_2
_geom_torsion_atom_site_label_3
_geom_torsion_atom_site_label_4
_geom_torsion
_geom_torsion_site_symmetry_1
O1 Tm1 O3 C13 -91(3) .
O2A Tm1 O3 C13 52(3) .
O2B Tm1 O3 C13 58(3) .
N3 Tm1 O3 C13 -160(3) 4_565
N2 Tm1 O3 C13 27(3) 3_666
N1 Tm1 O3 C13 -22(3) .
N14 Tm1 O3 C13 126(3) .
N15 Tm1 O3 C13 -179(2) .
C22 N14 C20 C21 -0.9(12) .
Tm1 N14 C20 C21 -174.7(7) .
C20 N14 C22 O4 1.4(12) .
Tm1 N14 C22 O4 176.4(6) .
C20 N14 C22 C23 179.2(9) .
Tm1 N14 C22 C23 -5.8(12) .
C21 O4 C22 N14 -1.2(13) .
C21 O4 C22 C23 -179.0(10) .
C25 N15 C23 O5 2.4(13) .
Tm1 N15 C23 O5 175.8(7) .
C25 N15 C23 C22 -178.8(10) .
Tm1 N15 C23 C22 -5.4(12) .
C24 O5 C23 N15 -0.4(13) .
C24 O5 C23 C22 -179.2(10) .
N14 C22 C23 N15 7.7(15) .
O4 C22 C23 N15 -174.5(9) .
N14 C22 C23 O5 -173.5(9) .
O4 C22 C23 O5 4.3(15) .
C23 N15 C25 C24 -3.1(13) .
Tm1 N15 C25 C24 -174.6(7) .
C23 O5 C24 C25 -1.6(12) .
N15 C25 C24 O5 2.8(13) .
C22 O4 C21 C20 0.4(13) .
N14 C20 C21 O4 0.3(13) .
C11B O1 C11A N11 2(3) .
C11B O1 C11A C14B 86(11) .
C11B N11 C11A O1 -2(4) .
C15A N11 C11A O1 -176(2) .
C14A N11 C11A O1 9(2) .
C14B N11 C11A O1 163(3) .
C15A N11 C11A C11B -174(4) .
C14A N11 C11A C11B 11(4) .
C14B N11 C11A C11B 166(4) .
C11B N11 C11A C14B -166(4) .
C15A N11 C11A C14B 21(3) .
C14A N11 C11A C14B -155(3) .
C11A N11 C15A C14B -23(4) .
C11B N11 C15A C14B -178(17) .
C14A N11 C15A C14B 153(3) .
C15B N11 C15A C14B 153(5) .
C11A N11 C15A C15B -176(4) .
C11B N11 C15A C15B 29(18) .
C14A N11 C15A C15B 0(5) .
C14B N11 C15A C15B -153(5) .
C11A N11 C14A C11B -13(4) .
C15A N11 C14A C11B 171(4) .
C14B N11 C14A C11B -122(9) .
C15B N11 C14A C11B 171(5) .
C11A N11 C14A C15B 176(4) .
C11B N11 C14A C15B -171(5) .
C15A N11 C14A C15B 0(4) .
C14B N11 C14A C15B 67(8) .
Tm1 O3 C13 N13 -166.0(13) .
C19 N13 C13 O3 0(4) .
C18 N13 C13 O3 170(2) .
O2A C12A C12B O2B 10(2) .
N12A C12A C12B O2B -120.8(19) .
N12B C12A C12B O2B -144(2) .
O2A C12A C12B N12B 153(2) .
N12A C12A C12B N12B 23(2) .
O2B C12A C12B N12B 144(2) .
N12A C12A C12B O2A -131(2) .
N12B C12A C12B O2A -153(2) .
O2B C12A C12B O2A -10(2) .
O2A C12A C12B N12A 131(2) .
N12B C12A C12B N12A -23(2) .
O2B C12A C12B N12A 120.8(19) .
O2A C12A C12B C16B 113(2) .
N12A C12A C12B C16B -18(2) .
N12B C12A C12B C16B -40.6(19) .
O2B C12A C12B C16B 103(2) .
N12A C17A C17B N12B -11(3) .
C16A C17A C17B N12B -35(2) .
N12B C17A C17B N12A 11(3) .
C16A C17A C17B N12A -23.7(16) .
C12A C12B C16B N12A 19(2) .
O2B C12B C16B N12A 94(3) .
N12B C12B C16B N12A -30(2) .
O2A C12B C16B N12A 71(3) .
C12A C12B C16B N12B 49(3) .
O2B C12B C16B N12B 123(3) .
O2A C12B C16B N12B 101(3) .
N12A C12B C16B N12B 30(2) .
C12A C12B C16B C16A -4(3) .
O2B C12B C16B C16A 71(3) .
N12B C12B C16B C16A -52(3) .
O2A C12B C16B C16A 48(3) .
N12A C12B C16B C16A -23(2) .
C14B C15A C15B C14A -31(9) .
N11 C15A C15B C14A 0(4) .
C14B C15A C15B N11 -31(6) .
C11B C14A C15B C15A -10(8) .
N11 C14A C15B C15A 0(4) .
C11B C14A C15B N11 -9(5) .
C11B N11 C15B C15A -173(4) .
C14A N11 C15B C15A 180(5) .
C14B N11 C15B C15A 24(5) .
C11B N11 C15B C14A 8(5) .
C15A N11 C15B C14A -180(5) .
C14B N11 C15B C14A -156(3) .
C15B C15A C14B N11 33(6) .
N11 C15A C14B C11A 16(2) .
C15B C15A C14B C11A 50(7) .
C11A N11 C14B C15A 159(3) .
C11B N11 C14B C15A 179(6) .
C14A N11 C14B C15A -80(7) .
C15B N11 C14B C15A -23(4) .
C11B N11 C14B C11A 20(6) .
C15A N11 C14B C11A -159(3) .
C14A N11 C14B C11A 121(7) .
C15B N11 C14B C11A 178(4) .
O1 C11A C14B C15A -110(11) .
N11 C11A C14B C15A -18(2) .
C11B C11A C14B C15A -32(5) .
O1 C11A C14B N11 -92(11) .
C11B C11A C14B N11 -14(4) .
C15B C14A C11B N11 10(6) .
N11 C14A C11B C11A 11(4) .
C15B C14A C11B C11A 20(9) .
C11A N11 C11B C14A 168(4) .
C15A N11 C11B C14A -34(18) .
C14B N11 C11B C14A 148(4) .
C15B N11 C11B C14A -8(5) .
C11A N11 C11B O1 2(3) .
C15A N11 C11B O1 159(13) .
C14A N11 C11B O1 -167(6) .
C14B N11 C11B O1 -18(9) .
C15B N11 C11B O1 -175(4) .
C15A N11 C11B C11A 158(15) .
C14A N11 C11B C11A -168(4) .
C14B N11 C11B C11A -20(6) .
C15B N11 C11B C11A -177(4) .
Tm1 O1 C11B C14A 12E1(3) .
C11A O1 C11B N11 -2(3) .
Tm1 O1 C11B N11 173(3) .
Tm1 O1 C11B C11A 174.3(8) .
O1 C11A C11B C14A 166(7) .
N11 C11A C11B C14A -12(4) .
C14B C11A C11B C14A 2(8) .
O1 C11A C11B N11 178(4) .
C14B C11A C11B N11 14(4) .
N11 C11A C11B O1 -178(4) .
C14B C11A C11B O1 -164(3) .
O2A C12A N12B N12A 85(7) .
C12B C12A N12B N12A 122(7) .
O2B C12A N12B N12A 90(7) .
O2A C12A N12B C12B -36(3) .
N12A C12A N12B C12B -122(7) .
O2B C12A N12B C12B -31.3(19) .
O2A C12A N12B C16B 22(4) .
C12B C12A N12B C16B 59(3) .
N12A C12A N12B C16B -63(6) .
O2B C12A N12B C16B 27(4) .
O2A C12A N12B C17A 162(3) .
C12B C12A N12B C17A -161(3) .
N12A C12A N12B C17A 77(7) .
O2B C12A N12B C17A 167(2) .
O2A C12A N12B C17B -134(6) .
C12B C12A N12B C17B -98(6) .
N12A C12A N12B C17B 140(12) .
O2B C12A N12B C17B -129(6) .
O2A C12A N12B C16A 85(4) .
C12B C12A N12B C16A 122(3) .
N12A C12A N12B C16A 0(6) .
O2B C12A N12B C16A 90(3) .
C12A C12B N12B N12A -54(7) .
O2B C12B N12B N12A -10(9) .
O2A C12B N12B N12A -32(8) .
C16B C12B N12B N12A 71(7) .
O2B C12B N12B C12A 44(3) .
O2A C12B N12B C12A 22.3(17) .
N12A C12B N12B C12A 54(7) .
C16B C12B N12B C12A 125(3) .
C12A C12B N12B C16B -125(3) .
O2B C12B N12B C16B -81(4) .
O2A C12B N12B C16B -103(3) .
N12A C12B N12B C16B -71(7) .
C12A C12B N12B C17A 56(9) .
O2B C12B N12B C17A 100(8) .
O2A C12B N12B C17A 78(8) .
N12A C12B N12B C17A 110(14) .
C16B C12B N12B C17A -179(10) .
C12A C12B N12B C17B 138(4) .
O2B C12B N12B C17B -178(3) .
O2A C12B N12B C17B 160(3) .
N12A C12B N12B C17B -168(11) .
C16B C12B N12B C17B -97(5) .
C12A C12B N12B C16A -65(3) .
O2B C12B N12B C16A -21(5) .
O2A C12B N12B C16A -43(4) .
N12A C12B N12B C16A -11(6) .
C16B C12B N12B C16A 60(3) .
C16A C16B N12B N12A 15(5) .
C12B C16B N12B N12A -103(5) .
N12A C16B N12B C12A 60(5) .
C16A C16B N12B C12A 75(3) .
C12B C16B N12B C12A -43(2) .
N12A C16B N12B C12B 103(5) .
C16A C16B N12B C12B 118(2) .
N12A C16B N12B C17A -77(5) .
C16A C16B N12B C17A -62(3) .
C12B C16B N12B C17A 180(4) .
N12A C16B N12B C17B -133(6) .
C16A C16B N12B C17B -118(3) .
C12B C16B N12B C17B 124(3) .
N12A C16B N12B C16A -15(5) .
C12B C16B N12B C16A -118(2) .
C17B C17A N12B N12A -152(8) .
C16A C17A N12B N12A -14(6) .
C17B C17A N12B C12A 143(3) .
N12A C17A N12B C12A -66(6) .
C16A C17A N12B C12A -80(2) .
C17B C17A N12B C12B 96(8) .
N12A C17A N12B C12B -112(13) .
C16A C17A N12B C12B -126(9) .
C17B C17A N12B C16B -82(4) .
N12A C17A N12B C16B 69(6) .
C16A C17A N12B C16B 55(3) .
N12A C17A N12B C17B 152(8) .
C16A C17A N12B C17B 138(3) .
C17B C17A N12B C16A -138(3) .
N12A C17A N12B C16A 14(6) .
C17A C17B N12B N12A 41(11) .
C17A C17B N12B C12A -83(6) .
N12A C17B N12B C12A -124(16) .
C17A C17B N12B C12B -155(4) .
N12A C17B N12B C12B 164(15) .
C17A C17B N12B C16B 120(3) .
N12A C17B N12B C16B 78(11) .
N12A C17B N12B C17A -41(11) .
C17A C17B N12B C16A 50(4) .
N12A C17B N12B C16A 9(9) .
C12B N12B N12A C16A -137(19) .
C16B N12B N12A C16A -6E1(2) .
C17A N12B N12A C16A 6E1(2) .
C17B N12B N12A C16A 3E1(3) .
C12B N12B N12A C12A 43(4) .
C16B N12B N12A C12A 119(2) .
C17A N12B N12A C12A -118.2(18) .
C17B N12B N12A C12A -151(9) .
C12A N12B N12A C16B -119(2) .
C12B N12B N12A C16B -76(3) .
C17A N12B N12A C16B 123(2) .
C17B N12B N12A C16B 91(10) .
C16A N12B N12A C16B 6E1(2) .
C12A N12B N12A C17A 118.2(18) .
C12B N12B N12A C17A 161(4) .
C16B N12B N12A C17A -123(2) .
C17B N12B N12A C17A -32(8) .
C16A N12B N12A C17A -6E1(2) .
C12A N12B N12A C12B -43(4) .
C16B N12B N12A C12B 76(4) .
C17A N12B N12A C12B -161(4) .
C17B N12B N12A C12B 167(12) .
C16A N12B N12A C12B 137(19) .
C12A N12B N12A C17B 151(9) .
C12B N12B N12A C17B -167(12) .
C16B N12B N12A C17B -91(10) .
C17A N12B N12A C17B 32(8) .
C16A N12B N12A C17B -3E1(3) .
O2A C12A N12A N12B -116(6) .
C12B C12A N12A N12B -51(7) .
O2B C12A N12A N12B -99(7) .
O2A C12A N12A C16A 64(6) .
C12B C12A N12A C16A 129(5) .
N12B C12A N12A C16A -180(10) .
O2B C12A N12A C16A 81(5) .
O2A C12A N12A C16B -39(4) .
C12B C12A N12A C16B 26(4) .
N12B C12A N12A C16B 77(7) .
O2B C12A N12A C16B -22(4) .
O2A C12A N12A C17A -179(2) .
C12B C12A N12A C17A -114(3) .
N12B C12A N12A C17A -64(6) .
O2B C12A N12A C17A -163(2) .
O2A C12A N12A C12B -65(3) .
N12B C12A N12A C12B 51(7) .
O2B C12A N12A C12B -48.1(19) .
O2A C12A N12A C17B -132(3) .
C12B C12A N12A C17B -67(3) .
N12B C12A N12A C17B -17(5) .
O2B C12A N12A C17B -116(3) .
C16A C16B N12A N12B -159(7) .
C12B C16B N12A N12B 59(5) .
N12B C16B N12A C16A 159(7) .
C12B C16B N12A C16A -142(3) .
N12B C16B N12A C12A -79(5) .
C16A C16B N12A C12A 123(4) .
C12B C16B N12A C12A -20(3) .
N12B C16B N12A C17A 60(5) .
C16A C16B N12A C17A -98(4) .
C12B C16B N12A C17A 119(3) .
N12B C16B N12A C12B -59(5) .
C16A C16B N12A C12B 142(3) .
N12B C16B N12A C17B 33(5) .
C16A C16B N12A C17B -126(3) .
C12B C16B N12A C17B 91.9(19) .
C17B C17A N12A N12B 25(7) .
C16A C17A N12A N12B 158(9) .
C17B C17A N12A C16A -133(4) .
N12B C17A N12A C16A -158(9) .
C17B C17A N12A C12A 98(3) .
N12B C17A N12A C12A 73(6) .
C16A C17A N12A C12A -128(5) .
C17B C17A N12A C16B -42(4) .
N12B C17A N12A C16B -67(7) .
C16A C17A N12A C16B 91(4) .
C17B C17A N12A C12B 44(4) .
N12B C17A N12A C12B 19(5) .
C16A C17A N12A C12B 178(6) .
N12B C17A N12A C17B -25(7) .
C16A C17A N12A C17B 133(4) .
C12A C12B N12A N12B 114(8) .
O2B C12B N12A N12B 172(8) .
O2A C12B N12A N12B 151(8) .
C16B C12B N12A N12B -90(8) .
C12A C12B N12A C16A -90(6) .
O2B C12B N12A C16A -33(6) .
N12B C12B N12A C16A 155(12) .
O2A C12B N12A C16A -54(6) .
C16B C12B N12A C16A 66(6) .
O2B C12B N12A C12A 57(2) .
N12B C12B N12A C12A -114(8) .
O2A C12B N12A C12A 36.7(15) .
C16B C12B N12A C12A 156(3) .
C12A C12B N12A C16B -156(3) .
O2B C12B N12A C16B -99(3) .
N12B C12B N12A C16B 90(8) .
O2A C12B N12A C16B -119(3) .
C12A C12B N12A C17A 93(4) .
O2B C12B N12A C17A 150(3) .
N12B C12B N12A C17A -21(6) .
O2A C12B N12A C17A 130(3) .
C16B C12B N12A C17A -111(4) .
C12A C12B N12A C17B 121(2) .
O2B C12B N12A C17B 179(2) .
N12B C12B N12A C17B 7(7) .
O2A C12B N12A C17B 158.1(19) .
C16B C12B N12A C17B -83(3) .
C17A C17B N12A N12B -133(13) .
C17A C17B N12A C16A 61(5) .
N12B C17B N12A C16A -166(15) .
C17A C17B N12A C12A -101(4) .
N12B C17B N12A C12A 32(10) .
C17A C17B N12A C16B 143(3) .
N12B C17B N12A C16B -84(12) .
N12B C17B N12A C17A 133(13) .
C17A C17B N12A C12B -144(3) .
N12B C17B N12A C12B -11(11) .
C12A C12B O2B O2A -20(5) .
N12B C12B O2B O2A -61(6) .
N12A C12B O2B O2A -65(5) .
C16B C12B O2B O2A -114(5) .
N12B C12B O2B C12A -41(3) .
O2A C12B O2B C12A 20(5) .
N12A C12B O2B C12A -45(2) .
C16B C12B O2B C12A -94(2) .
C12A C12B O2B Tm1 -88(2) .
N12B C12B O2B Tm1 -129(3) .
O2A C12B O2B Tm1 -68(5) .
N12A C12B O2B Tm1 -133(2) .
C16B C12B O2B Tm1 178(2) .
C12B C12A O2B O2A 155(6) .
N12A C12A O2B O2A -143(5) .
N12B C12A O2B O2A -171(5) .
O2A C12A O2B C12B -155(6) .
N12A C12A O2B C12B 62(2) .
N12B C12A O2B C12B 34.2(19) .
O2A C12A O2B Tm1 -26(4) .
C12B C12A O2B Tm1 129(2) .
N12A C12A O2B Tm1 -168.3(17) .
N12B C12A O2B Tm1 163.6(14) .
O3 Tm1 O2B O2A -156(5) .
O1 Tm1 O2B O2A -68(6) .
N3 Tm1 O2B O2A 159(5) 4_565
N2 Tm1 O2B O2A 8(5) 3_666
N1 Tm1 O2B O2A -76(5) .
N14 Tm1 O2B O2A 103(5) .
N15 Tm1 O2B O2A 66(5) .
O3 Tm1 O2B C12B -75(3) .
O1 Tm1 O2B C12B 13(3) .
O2A Tm1 O2B C12B 81(5) .
N3 Tm1 O2B C12B -120(2) 4_565
N2 Tm1 O2B C12B 89(2) 3_666
N1 Tm1 O2B C12B 6(2) .
N14 Tm1 O2B C12B -175(3) .
N15 Tm1 O2B C12B 147(2) .
O3 Tm1 O2B C12A -134.1(18) .
O1 Tm1 O2B C12A -46(2) .
O2A Tm1 O2B C12A 22(4) .
N3 Tm1 O2B C12A -179.2(12) 4_565
N2 Tm1 O2B C12A 29.6(15) 3_666
N1 Tm1 O2B C12A -53.7(16) .
N14 Tm1 O2B C12A 125.1(17) .
N15 Tm1 O2B C12A 87.9(17) .
C12B O2B O2A C12A 20(5) .
Tm1 O2B O2A C12A 155(4) .
C12A O2B O2A C12B -20(5) .
Tm1 O2B O2A C12B 135.2(16) .
C12B O2B O2A Tm1 -135.2(16) .
C12A O2B O2A Tm1 -155(4) .
C12B C12A O2A O2B -21(5) .
N12A C12A O2A O2B 45(6) .
N12B C12A O2A O2B 12(7) .
N12A C12A O2A C12B 66(3) .
N12B C12A O2A C12B 33(2) .
O2B C12A O2A C12B 21(5) .
C12B C12A O2A Tm1 111(3) .
N12A C12A O2A Tm1 177(3) .
N12B C12A O2A Tm1 143(2) .
O2B C12A O2A Tm1 132(8) .
C12A C12B O2A O2B 155(6) .
N12B C12B O2A O2B 129(5) .
N12A C12B O2A O2B 118(5) .
C16B C12B O2A O2B 73(5) .
O2B C12B O2A C12A -155(6) .
N12B C12B O2A C12A -26(2) .
N12A C12B O2A C12A -37.7(19) .
C16B C12B O2A C12A -82(2) .
C12A C12B O2A Tm1 -135(2) .
O2B C12B O2A Tm1 70(5) .
N12B C12B O2A Tm1 -160.7(19) .
N12A C12B O2A Tm1 -172.4(18) .
C16B C12B O2A Tm1 143.0(18) .
O3 Tm1 O2A O2B 23(5) .
O1 Tm1 O2A O2B 130(4) .
N3 Tm1 O2A O2B -26(6) 4_565
N2 Tm1 O2A O2B -172(5) 3_666
N1 Tm1 O2A O2B 101(5) .
N14 Tm1 O2A O2B -73(5) .
N15 Tm1 O2A O2B -122(5) .
O3 Tm1 O2A C12A -110(3) .
O1 Tm1 O2A C12A -3(4) .
O2B Tm1 O2A C12A -133(8) .
N3 Tm1 O2A C12A -159(3) 4_565
N2 Tm1 O2A C12A 55(3) 3_666
N1 Tm1 O2A C12A -32(3) .
N14 Tm1 O2A C12A 155(3) .
N15 Tm1 O2A C12A 105(3) .
O3 Tm1 O2A C12B -29.8(19) .
O1 Tm1 O2A C12B 77.7(19) .
O2B Tm1 O2A C12B -52(4) .
N3 Tm1 O2A C12B -79(2) 4_565
N2 Tm1 O2A C12B 136(2) 3_666
N1 Tm1 O2A C12B 48.2(19) .
N14 Tm1 O2A C12B -125(2) .
N15 Tm1 O2A C12B -174.6(18) .
C16B N12A C16A N12B -6E1(2) .
C17A N12A C16A N12B 6E1(2) .
C12B N12A C16A N12B -12E1(3) .
C17B N12A C16A N12B 19(19) .
N12B N12A C16A C16B 6E1(2) .
C12A N12A C16A C16B -120(4) .
C17A N12A C16A C16B 116(3) .
C12B N12A C16A C16B -61(5) .
C17B N12A C16A C16B 79(4) .
N12B N12A C16A C17A -6E1(2) .
C12A N12A C16A C17A 124(5) .
C16B N12A C16A C17A -116(3) .
C12B N12A C16A C17A -177(7) .
C17B N12A C16A C17A -37(3) .
C12A N12B C16A N12A 0E1(2) .
C12B N12B C16A N12A 5E1(2) .
C16B N12B C16A N12A 11E1(2) .
C17A N12B C16A N12A -12E1(2) .
C17B N12B C16A N12A -16E1(2) .
N12A N12B C16A C16B -11E1(2) .
C12A N12B C16A C16B -113(3) .
C12B N12B C16A C16B -68(3) .
C17A N12B C16A C16B 130(3) .
C17B N12B C16A C16B 91(4) .
N12A N12B C16A C17A 12E1(2) .
C12A N12B C16A C17A 117(3) .
C12B N12B C16A C17A 162(4) .
C16B N12B C16A C17A -130(3) .
C17B N12B C16A C17A -39(3) .
N12B C16B C16A N12A -10(3) .
C12B C16B C16A N12A 32(3) .
N12A C16B C16A N12B 10(3) .
C12B C16B C16A N12B 41.6(18) .
N12A C16B C16A C17A 43(3) .
N12B C16B C16A C17A 33.0(18) .
C12B C16B C16A C17A 74.7(18) .
C17B C17A C16A N12A 49(4) .
N12B C17A C16A N12A 10(5) .
C17B C17A C16A N12B 38(3) .
N12A C17A C16A N12B -10(5) .
C17B C17A C16A C16B 2(2) .
N12B C17A C16A C16B -36(2) .
N12A C17A C16A C16B -46(3) .
